data_7246515
loop_
_publ_author_name
'Hunter, Lucy R.'
'Karlsson, Joshua K. G.'
'Sellars, Jonathan D.'
'Probert, Michael R.'

_publ_section_title
;
 (Z)-4,4&#x2032;-Stilbene dicarboxylic acid, the overlooked metal--organic
 framework linker
;
_journal_issue 16
_journal_name_full CrystEngComm
_journal_page_first 2353
_journal_page_last 2358
_journal_paper_doi 10.1039/D3CE00138E
_journal_volume 25
_journal_year 2023
_chemical_formula_moiety 'C64 H50 O20 Tb2, 5(C3 H7 N O)'
_chemical_formula_sum 'C79 H85 N5 O25 Tb2'
_chemical_formula_weight 1822.35
_space_group_crystal_system triclinic
_space_group_IT_number 2
_space_group_name_Hall '-P 1'
_space_group_name_H-M_alt 'P -1'
_atom_sites_solution_hydrogens mixed
_atom_sites_solution_primary dual
_audit_creation_date 2022-12-19
_audit_creation_method
;
Olex2 1.5
(compiled 2022.04.07 svn.rca3783a for OlexSys, GUI svn.r6498)
;
_audit_update_record
;
2022-12-19 deposited with the CCDC.	2023-03-20 downloaded from the CCDC.
;
_cell_angle_alpha 91.2880(10)
_cell_angle_beta 94.1520(10)
_cell_angle_gamma 93.7930(10)
_cell_formula_units_Z 2
_cell_length_a 9.62980(10)
_cell_length_b 11.64840(10)
_cell_length_c 35.0490(4)
_cell_measurement_reflns_used 36772
_cell_measurement_temperature 149.99(10)
_cell_measurement_theta_max 30.2000
_cell_measurement_theta_min 2.1240
_cell_volume 3911.13(7)
_computing_cell_refinement 'CrysAlisPro 1.171.42.63a (Rigaku OD, 2022)'
_computing_data_collection 'CrysAlisPro 1.171.42.63a (Rigaku OD, 2022)'
_computing_data_reduction 'CrysAlisPro 1.171.42.63a (Rigaku OD, 2022)'
_computing_molecular_graphics 'Olex2 1.5 (Dolomanov et al., 2009)'
_computing_publication_material 'Olex2 1.5 (Dolomanov et al., 2009)'
_computing_structure_refinement 'XL  (Sheldrick, 2008)'
_computing_structure_solution 'SHELXT 2014/5 (Sheldrick, 2014)'
_diffrn_ambient_environment N~2~
_diffrn_ambient_temperature 149.99(10)
_diffrn_detector 'Hybrid Pixel Array Detector'
_diffrn_detector_area_resol_mean 10.0000
_diffrn_detector_type 'HyPix-Arc 100'
_diffrn_measured_fraction_theta_full 0.999
_diffrn_measured_fraction_theta_max 0.824
_diffrn_measurement_details
;
List of Runs (angles in degrees, time in seconds):

  # Type    Start    End  Width  t~exp~   \w     \q     \k     \f   Frames
#--------------------------------------------------------------------------
  1  \w     20.00  45.00   0.50    9.42    --    8.74-135.00 -76.00   50
  2  \w     35.00  67.00   0.50    9.42    --    8.74-135.00 103.00   64
  3  \w     16.00  42.00   0.50    9.42    --   -8.04-130.00 111.82   52
  4  \w     19.00  45.00   0.50    9.42    --   -8.04-130.00 -92.56   52
  5  \w    -59.00   8.00   0.50    9.42    --   -8.04 -57.00 -60.00  134
  6  \w    -56.00   7.00   0.50    9.42    --   -8.04 -57.00-150.00  126
  7  \w    -72.00 -35.00   0.50    9.42    --    8.74 -19.00-180.00   74
  8  \w     -7.00  19.00   0.50    9.42    --    8.74  57.00 -30.00   52
  9  \w    -72.00 -36.00   0.50    9.42    --    8.74 -19.00-120.00   72
 10  \w    -70.00 -44.00   0.50    9.42    --    8.74 -19.00 -90.00   52
 11  \w     13.00  45.00   0.50    9.42    --    8.74 -99.00-180.00   64
 12  \w    -72.00 -38.00   0.50    9.42    --    8.74 -19.00 120.00   68
 13  \w    -70.00 -41.00   0.50    9.42    --    8.74 -19.00 150.00   58
 14  \w    -18.00  18.00   0.50    9.42    --    8.74 -77.00 -30.00   72
 15  \w    -68.00 -38.00   0.50    9.42    --    8.74 -19.00-150.00   60
;
_diffrn_measurement_device 'four-circle diffractometer'
_diffrn_measurement_device_type 'XtaLAB Synergy, Dualflex, HyPix-Arc 100'
_diffrn_measurement_method '\w scans'
_diffrn_orient_matrix_type 'CrysAlisPro convention (1999,Acta A55,543-557)'
_diffrn_orient_matrix_UB_11 0.0547533000
_diffrn_orient_matrix_UB_12 -0.0024467000
_diffrn_orient_matrix_UB_13 0.0145657000
_diffrn_orient_matrix_UB_21 0.0484009000
_diffrn_orient_matrix_UB_22 -0.0056624000
_diffrn_orient_matrix_UB_23 -0.0141361000
_diffrn_orient_matrix_UB_31 0.0117754000
_diffrn_orient_matrix_UB_32 0.0607365000
_diffrn_orient_matrix_UB_33 -0.0001722000
_diffrn_radiation_monochromator mirror
_diffrn_radiation_probe x-ray
_diffrn_radiation_type 'Mo K\a'
_diffrn_radiation_wavelength 0.71073
_diffrn_reflns_av_R_equivalents 0.0323
_diffrn_reflns_av_unetI/netI 0.0385
_diffrn_reflns_Laue_measured_fraction_full 0.999
_diffrn_reflns_Laue_measured_fraction_max 0.824
_diffrn_reflns_limit_h_max 12
_diffrn_reflns_limit_h_min -13
_diffrn_reflns_limit_k_max 13
_diffrn_reflns_limit_k_min -16
_diffrn_reflns_limit_l_max 44
_diffrn_reflns_limit_l_min -47
_diffrn_reflns_number 60341
_diffrn_reflns_point_group_measured_fraction_full 0.999
_diffrn_reflns_point_group_measured_fraction_max 0.824
_diffrn_reflns_theta_full 25.242
_diffrn_reflns_theta_max 30.271
_diffrn_reflns_theta_min 2.078
_diffrn_source 'micro-focus sealed X-ray tube'
_diffrn_source_type 'PhotonJet (Mo) X-ray Source'
_exptl_absorpt_coefficient_mu 1.875
_exptl_absorpt_correction_T_max 1.000
_exptl_absorpt_correction_T_min 0.726
_exptl_absorpt_correction_type gaussian
_exptl_absorpt_process_details
;
CrysAlisPro 1.171.42.63a (Rigaku Oxford Diffraction, 2022)
Numerical absorption correction based on gaussian integration over
a multifaceted crystal model
Empirical absorption correction using spherical harmonics,
implemented in SCALE3 ABSPACK scaling algorithm.
;
_exptl_crystal_colour colourless
_exptl_crystal_colour_primary colourless
_exptl_crystal_density_diffrn 1.547
_exptl_crystal_description plate
_exptl_crystal_F_000 1848
_exptl_crystal_size_max 0.22
_exptl_crystal_size_mid 0.14
_exptl_crystal_size_min 0.05
_refine_diff_density_max 1.752
_refine_diff_density_min -0.662
_refine_diff_density_rms 0.091
_refine_ls_extinction_method none
_refine_ls_goodness_of_fit_ref 1.040
_refine_ls_hydrogen_treatment constr
_refine_ls_matrix_type full
_refine_ls_number_parameters 1018
_refine_ls_number_reflns 19273
_refine_ls_number_restraints 801
_refine_ls_restrained_S_all 1.021
_refine_ls_R_factor_all 0.0383
_refine_ls_R_factor_gt 0.0281
_refine_ls_shift/su_max 0.001
_refine_ls_shift/su_mean 0.000
_refine_ls_structure_factor_coef Fsqd
_refine_ls_weighting_details 'w=1/[\s^2^(Fo^2^)+(0.0264P)^2^+1.6922P] where P=(Fo^2^+2Fc^2^)/3'
_refine_ls_weighting_scheme calc
_refine_ls_wR_factor_gt 0.0607
_refine_ls_wR_factor_ref 0.0642
_reflns_Friedel_coverage 0.000
_reflns_number_gt 15838
_reflns_number_total 19273
_reflns_threshold_expression 'I > 2\s(I)'
_cod_data_source_file d3ce00138e2.cif
_cod_data_source_block tb_stil_2d_fa
_cod_depositor_comments 'Adding full bibliography for 7246512--7246521.cif.'
_cod_database_code 7246515
_shelx_shelxl_version_number 2018/3
_chemical_oxdiff_formula 'C11 H10 N O'
_shelx_space_group_comment
;
The symmetry employed for this shelxl refinement is uniquely defined
by the following loop, which should always be used as a source of
symmetry information in preference to the above space-group names.
They are only intended as comments.
;
_shelx_estimated_absorpt_t_max 0.912
_shelx_estimated_absorpt_t_min 0.683
_olex2_refinement_description
;
1. Fixed Uiso
 At 1.2 times of:
  All C(H) groups
 At 1.5 times of:
  All C(H,H,H) groups, All O(H) groups, All O(H,H) groups
2. Restrained distances
 Tb1-H10A \\sim Tb1-H10B
 with sigma of 0.02
3. Rigid body (RIGU) restrains
 All non-hydrogen atoms
 with sigma for 1-2 distances of 0.004 and sigma for 1-3 distances of 0.004
4.a Free rotating group:
 O10(H10A,H10B)
4.b Rotating group:
 O9(H9A,H9B), O11(H11A,H11B), O12(H12A,H12B)
4.c Aromatic/amide H refined with riding coordinates:
 C3(H3), C4(H4), C6(H6), C7(H7), C8(H8), C9(H9), C11(H11), C12(H12), C14(H14),
 C15(H15), C19(H19), C20(H20), C22(H22), C23(H23), C24(H24), C25(H25), C27(H27),
  C28(H28), C30(H30), C31(H31), C35(H35), C36(H36), C38(H38), C39(H39),
 C40(H40), C41(H41), C43(H43), C44(H44), C46(H46), C47(H47), C51(H51), C52(H52),
  C54(H54), C55(H55), C56(H56), C57(H57), C59(H59), C60(H60), C62(H62),
 C63(H63), C65(H65), C68(H68), C71(H71), C74(H74), C77(H77)
4.d Idealised Me refined as rotating group:
 C66(H66A,H66B,H66C), C67(H67A,H67B,H67C), C69(H69A,H69B,H69C), C70(H70A,H70B,
 H70C), C72(H72A,H72B,H72C), C73(H73A,H73B,H73C), C75(H75A,H75B,H75C), C76(H76A,
 H76B,H76C), C78(H78A,H78B,H78C), C79(H79A,H79B,H79C)
4.e Idealised tetrahedral OH refined as rotating group:
 O13(H13), O16(H16)
;
_olex2_submission_special_instructions 'No special instructions were received'
_oxdiff_exptl_absorpt_empirical_details
;
Empirical correction (ABSPACK) includes:
- Absorption correction using spherical harmonics
- Frame scaling
;
_oxdiff_exptl_absorpt_empirical_full_max 1.641
_oxdiff_exptl_absorpt_empirical_full_min 0.724

loop_
_space_group_symop_operation_xyz
'x, y, z'
'-x, -y, -z'

loop_
_atom_site_label
_atom_site_type_symbol
_atom_site_fract_x
_atom_site_fract_y
_atom_site_fract_z
_atom_site_U_iso_or_equiv
_atom_site_adp_type
_atom_site_occupancy
_atom_site_site_symmetry_order
_atom_site_calc_flag
_atom_site_refinement_flags_posn
_atom_site_refinement_flags_adp
_atom_site_refinement_flags_occupancy
_atom_site_disorder_assembly
_atom_site_disorder_group
Tb1 Tb 1.02631(2) 0.48159(2) 0.26141(2) 0.01449(3) Uani 1 1 d D . . . .
Tb2 Tb 0.52511(2) 0.51696(2) 0.24529(2) 0.01448(3) Uani 1 1 d . . . . .
O1 O 0.88590(17) 0.31564(13) 0.24256(5) 0.0225(4) Uani 1 1 d . . . . .
O2 O 0.67995(18) 0.38652(13) 0.22910(5) 0.0258(4) Uani 1 1 d . . . . .
O3 O 0.65951(17) 0.67869(13) 0.26893(5) 0.0215(4) Uani 1 1 d . . . . .
O4 O 0.87379(18) 0.61802(13) 0.27499(5) 0.0233(4) Uani 1 1 d . . . . .
O5 O 0.37339(18) 0.57845(13) 0.28854(5) 0.0225(4) Uani 1 1 d . . . . .
O6 O 0.16092(17) 0.59061(13) 0.30856(5) 0.0218(4) Uani 1 1 d . . . . .
O7 O 1.18094(18) 0.40448(13) 0.22342(5) 0.0226(4) Uani 1 1 d . . . . .
O8 O 1.38095(17) 0.42467(13) 0.19548(5) 0.0223(4) Uani 1 1 d . . . . .
O9 O 1.16180(17) 0.34312(13) 0.29801(5) 0.0237(4) Uani 1 1 d . . . . .
H9A H 1.245892 0.344448 0.290384 0.036 Uiso 1 1 d R U . . .
H9B H 1.173393 0.366239 0.321894 0.036 Uiso 1 1 d R U . . .
O10 O 0.91344(19) 0.42146(15) 0.31929(5) 0.0262(4) Uani 1 1 d G . . . .
H10A H 0.824990 0.430897 0.320490 0.039 Uiso 1 1 d DG U . . .
H10B H 0.951631 0.446868 0.341390 0.039 Uiso 1 1 d DG U . . .
O11 O 0.64709(18) 0.58800(14) 0.19177(5) 0.0257(4) Uani 1 1 d . . . . .
H11A H 0.601923 0.562931 0.170481 0.039 Uiso 1 1 d R U . . .
H11B H 0.727363 0.557797 0.191642 0.039 Uiso 1 1 d R U . . .
O12 O 0.39968(18) 0.66960(13) 0.21548(5) 0.0236(4) Uani 1 1 d . . . . .
H12A H 0.426847 0.735531 0.227030 0.035 Uiso 1 1 d R U . . .
H12B H 0.310978 0.659890 0.219409 0.035 Uiso 1 1 d R U . . .
O13 O 0.2448(2) 0.22511(16) -0.00804(6) 0.0440(5) Uani 1 1 d . . . . .
H13 H 0.225082 0.288041 -0.017583 0.066 Uiso 1 1 calc R U . . .
O14 O 0.4640(3) 0.29334(18) -0.01422(7) 0.0549(6) Uani 1 1 d . . . . .
O15 O 0.9664(4) 0.6969(2) 0.50349(9) 0.0845(10) Uani 1 1 d . . . . .
O16 O 1.1930(3) 0.75392(19) 0.51064(7) 0.0635(8) Uani 1 1 d . . . . .
H16 H 1.197786 0.692564 0.522668 0.095 Uiso 1 1 calc R U . . .
O17 O 0.44131(17) 1.34445(13) 0.27906(5) 0.0209(3) Uani 1 1 d . . . . .
O18 O 0.62799(17) 1.43924(13) 0.30747(5) 0.0214(4) Uani 1 1 d . . . . .
O19 O 0.93257(17) -0.45307(13) 0.19773(5) 0.0203(3) Uani 1 1 d . . . . .
O20 O 1.11676(17) -0.35341(13) 0.22523(5) 0.0212(4) Uani 1 1 d . . . . .
O21 O 1.1751(3) 0.41469(19) 0.37757(7) 0.0657(8) Uani 1 1 d . . . . .
O22 O 1.2454(5) 0.5668(2) 0.54546(9) 0.0994(13) Uani 1 1 d . . . . .
O23 O 0.4182(2) 0.87623(16) 0.25497(7) 0.0450(5) Uani 1 1 d . . . . .
O24 O 0.5291(2) 0.55143(19) 0.12010(6) 0.0462(5) Uani 1 1 d . . . . .
O25 O 0.1631(2) 0.42125(16) -0.03012(6) 0.0423(5) Uani 1 1 d . . . . .
N1 N 1.2834(3) 0.4064(2) 0.43719(7) 0.0426(6) Uani 1 1 d . . . . .
N2 N 1.2536(3) 0.4382(2) 0.59012(7) 0.0438(6) Uani 1 1 d . . . . .
N3 N 0.2616(2) 1.01182(17) 0.24882(6) 0.0263(5) Uani 1 1 d . . . . .
N4 N 0.3242(3) 0.56266(19) 0.08516(7) 0.0349(5) Uani 1 1 d . . . . .
N5 N 0.1724(3) 0.57605(19) -0.06796(8) 0.0392(6) Uani 1 1 d . . . . .
C1 C 0.7624(2) 0.30806(18) 0.22745(7) 0.0176(5) Uani 1 1 d . . . . .
C2 C 0.7136(2) 0.19939(18) 0.20526(7) 0.0171(5) Uani 1 1 d . . . . .
C3 C 0.7752(3) 0.09712(19) 0.21293(7) 0.0205(5) Uani 1 1 d . . . . .
H3 H 0.847362 0.095364 0.232845 0.025 Uiso 1 1 calc R U . . .
C4 C 0.7322(3) -0.00246(19) 0.19171(7) 0.0232(5) Uani 1 1 d . . . . .
H4 H 0.773826 -0.072159 0.197720 0.028 Uiso 1 1 calc R U . . .
C5 C 0.6287(3) -0.00203(19) 0.16165(7) 0.0209(5) Uani 1 1 d . . . . .
C6 C 0.5647(3) 0.10060(19) 0.15489(7) 0.0228(5) Uani 1 1 d . . . . .
H6 H 0.491950 0.102351 0.135158 0.027 Uiso 1 1 calc R U . . .
C7 C 0.6057(3) 0.19996(19) 0.17648(7) 0.0198(5) Uani 1 1 d . . . . .
H7 H 0.560078 0.268607 0.171653 0.024 Uiso 1 1 calc R U . . .
C8 C 0.5890(3) -0.1110(2) 0.13978(8) 0.0275(6) Uani 1 1 d . . . . .
H8 H 0.604521 -0.179182 0.153359 0.033 Uiso 1 1 calc R U . . .
C9 C 0.5348(3) -0.1274(2) 0.10394(8) 0.0299(6) Uani 1 1 d . . . . .
H9 H 0.515008 -0.205340 0.095662 0.036 Uiso 1 1 calc R U . . .
C10 C 0.5010(3) -0.0398(2) 0.07511(7) 0.0267(6) Uani 1 1 d . . . . .
C11 C 0.3704(3) -0.0489(2) 0.05505(8) 0.0290(6) Uani 1 1 d . . . . .
H11 H 0.307059 -0.112781 0.059001 0.035 Uiso 1 1 calc R U . . .
C12 C 0.3315(3) 0.0342(2) 0.02936(7) 0.0298(6) Uani 1 1 d . . . . .
H12 H 0.240976 0.028131 0.016441 0.036 Uiso 1 1 calc R U . . .
C13 C 0.4251(3) 0.1264(2) 0.02252(7) 0.0284(6) Uani 1 1 d . . . . .
C14 C 0.5586(3) 0.1319(2) 0.04094(8) 0.0332(6) Uani 1 1 d . . . . .
H14 H 0.624522 0.192647 0.035582 0.040 Uiso 1 1 calc R U . . .
C15 C 0.5959(3) 0.0501(2) 0.06688(8) 0.0316(6) Uani 1 1 d . . . . .
H15 H 0.687266 0.055156 0.079273 0.038 Uiso 1 1 calc R U . . .
C16 C 0.3817(4) 0.2230(2) -0.00227(8) 0.0369(7) Uani 1 1 d . . . . .
C17 C 0.7875(2) 0.69328(18) 0.27868(6) 0.0154(4) Uani 1 1 d . . . . .
C18 C 0.8378(2) 0.80781(18) 0.29744(6) 0.0161(4) Uani 1 1 d . . . . .
C19 C 0.7554(3) 0.90155(19) 0.29383(7) 0.0192(5) Uani 1 1 d . . . . .
H19 H 0.669714 0.894399 0.278445 0.023 Uiso 1 1 calc R U . . .
C20 C 0.7984(3) 1.00542(19) 0.31272(7) 0.0220(5) Uani 1 1 d . . . . .
H20 H 0.743757 1.069836 0.309175 0.026 Uiso 1 1 calc R U . . .
C21 C 0.9207(3) 1.01654(19) 0.33680(7) 0.0215(5) Uani 1 1 d . . . . .
C22 C 1.0042(3) 0.92238(19) 0.33969(7) 0.0227(5) Uani 1 1 d . . . . .
H22 H 1.089056 0.928937 0.355421 0.027 Uiso 1 1 calc R U . . .
C23 C 0.9639(2) 0.81941(19) 0.31973(7) 0.0197(5) Uani 1 1 d . . . . .
H23 H 1.022566 0.756982 0.321324 0.024 Uiso 1 1 calc R U . . .
C24 C 0.9608(3) 1.1272(2) 0.35755(8) 0.0290(6) Uani 1 1 d . . . . .
H24 H 0.955078 1.195238 0.343214 0.035 Uiso 1 1 calc R U . . .
C25 C 1.0042(3) 1.1404(2) 0.39451(8) 0.0296(6) Uani 1 1 d . . . . .
H25 H 1.030305 1.216644 0.403714 0.036 Uiso 1 1 calc R U . . .
C26 C 1.0155(3) 1.0479(2) 0.42254(7) 0.0267(6) Uani 1 1 d . . . . .
C27 C 0.9066(3) 0.9646(2) 0.42593(8) 0.0360(7) Uani 1 1 d . . . . .
H27 H 0.821463 0.968786 0.410712 0.043 Uiso 1 1 calc R U . . .
C28 C 0.9210(3) 0.8760(2) 0.45112(9) 0.0407(7) Uani 1 1 d . . . . .
H28 H 0.845265 0.820644 0.453372 0.049 Uiso 1 1 calc R U . . .
C29 C 1.0456(4) 0.8671(2) 0.47326(8) 0.0356(7) Uani 1 1 d . . . . .
C30 C 1.1524(3) 0.9520(2) 0.47112(8) 0.0334(6) Uani 1 1 d . . . . .
H30 H 1.236941 0.948203 0.486635 0.040 Uiso 1 1 calc R U . . .
C31 C 1.1367(3) 1.0426(2) 0.44650(8) 0.0305(6) Uani 1 1 d . . . . .
H31 H 1.209380 1.101677 0.445966 0.037 Uiso 1 1 calc R U . . .
C32 C 1.0625(5) 0.7647(3) 0.49750(10) 0.0588(10) Uani 1 1 d . . . . .
C33 C 0.2905(2) 0.61639(17) 0.31097(6) 0.0162(5) Uani 1 1 d . . . . .
C34 C 0.3466(2) 0.69834(18) 0.34306(6) 0.0165(5) Uani 1 1 d . . . . .
C35 C 0.2731(3) 0.70688(19) 0.37554(7) 0.0209(5) Uani 1 1 d . . . . .
H35 H 0.187910 0.661858 0.377165 0.025 Uiso 1 1 calc R U . . .
C36 C 0.3239(3) 0.78125(19) 0.40573(7) 0.0227(5) Uani 1 1 d . . . . .
H36 H 0.275942 0.784080 0.428437 0.027 Uiso 1 1 calc R U . . .
C37 C 0.4452(3) 0.85156(18) 0.40266(7) 0.0203(5) Uani 1 1 d . . . . .
C38 C 0.5178(3) 0.84250(19) 0.36990(7) 0.0209(5) Uani 1 1 d . . . . .
H38 H 0.600921 0.889795 0.367755 0.025 Uiso 1 1 calc R U . . .
C39 C 0.4702(3) 0.76518(19) 0.34029(7) 0.0201(5) Uani 1 1 d . . . . .
H39 H 0.521792 0.758108 0.318352 0.024 Uiso 1 1 calc R U . . .
C40 C 0.4969(3) 0.9328(2) 0.43472(7) 0.0242(5) Uani 1 1 d . . . . .
H40 H 0.499728 0.902403 0.459666 0.029 Uiso 1 1 calc R U . . .
C41 C 0.5395(3) 1.0433(2) 0.43238(7) 0.0250(5) Uani 1 1 d . . . . .
H41 H 0.576725 1.080062 0.455715 0.030 Uiso 1 1 calc R U . . .
C42 C 0.5370(3) 1.11675(19) 0.39854(7) 0.0222(5) Uani 1 1 d . . . . .
C43 C 0.4353(3) 1.1036(2) 0.36778(7) 0.0244(5) Uani 1 1 d . . . . .
H43 H 0.365157 1.042244 0.367487 0.029 Uiso 1 1 calc R U . . .
C44 C 0.4360(3) 1.17934(19) 0.33769(7) 0.0231(5) Uani 1 1 d . . . . .
H44 H 0.366557 1.168883 0.317005 0.028 Uiso 1 1 calc R U . . .
C45 C 0.5373(3) 1.27049(19) 0.33754(7) 0.0202(5) Uani 1 1 d . . . . .
C46 C 0.6387(3) 1.2831(2) 0.36806(7) 0.0256(5) Uani 1 1 d . . . . .
H46 H 0.709032 1.344314 0.368351 0.031 Uiso 1 1 calc R U . . .
C47 C 0.6381(3) 1.2075(2) 0.39794(7) 0.0264(6) Uani 1 1 d . . . . .
H47 H 0.708186 1.217822 0.418471 0.032 Uiso 1 1 calc R U . . .
C48 C 0.5356(2) 1.35617(19) 0.30633(7) 0.0195(5) Uani 1 1 d . . . . .
C49 C 1.2565(2) 0.38399(18) 0.19669(6) 0.0161(5) Uani 1 1 d . . . . .
C50 C 1.1970(2) 0.30389(18) 0.16447(6) 0.0160(4) Uani 1 1 d . . . . .
C51 C 1.0711(2) 0.23918(18) 0.16779(7) 0.0188(5) Uani 1 1 d . . . . .
H51 H 1.020387 0.249178 0.189758 0.023 Uiso 1 1 calc R U . . .
C52 C 1.0200(3) 0.16035(19) 0.13903(7) 0.0210(5) Uani 1 1 d . . . . .
H52 H 0.936053 0.114820 0.141890 0.025 Uiso 1 1 calc R U . . .
C53 C 1.0904(3) 0.14724(18) 0.10606(7) 0.0190(5) Uani 1 1 d . . . . .
C54 C 1.2134(3) 0.21530(19) 0.10229(7) 0.0215(5) Uani 1 1 d . . . . .
H54 H 1.260551 0.209413 0.079504 0.026 Uiso 1 1 calc R U . . .
C55 C 1.2674(3) 0.29124(19) 0.13145(7) 0.0196(5) Uani 1 1 d . . . . .
H55 H 1.352888 0.334958 0.128907 0.024 Uiso 1 1 calc R U . . .
C56 C 1.0315(3) 0.06824(19) 0.07414(7) 0.0229(5) Uani 1 1 d . . . . .
H56 H 1.024238 0.100519 0.049487 0.027 Uiso 1 1 calc R U . . .
C57 C 0.9874(3) -0.0426(2) 0.07593(7) 0.0238(5) Uani 1 1 d . . . . .
H57 H 0.942847 -0.075994 0.052865 0.029 Uiso 1 1 calc R U . . .
C58 C 0.9978(3) -0.12126(19) 0.10851(7) 0.0217(5) Uani 1 1 d . . . . .
C59 C 0.8989(3) -0.2136(2) 0.10931(7) 0.0237(5) Uani 1 1 d . . . . .
H59 H 0.825412 -0.222539 0.089668 0.028 Uiso 1 1 calc R U . . .
C60 C 0.9057(3) -0.2927(2) 0.13820(7) 0.0233(5) Uani 1 1 d . . . . .
H60 H 0.837022 -0.355174 0.138195 0.028 Uiso 1 1 calc R U . . .
C61 C 1.0130(3) -0.28099(19) 0.16734(7) 0.0206(5) Uani 1 1 d . . . . .
C62 C 1.1127(3) -0.18932(19) 0.16647(7) 0.0233(5) Uani 1 1 d . . . . .
H62 H 1.186689 -0.180734 0.185991 0.028 Uiso 1 1 calc R U . . .
C63 C 1.1057(3) -0.1101(2) 0.13747(7) 0.0243(5) Uani 1 1 d . . . . .
H63 H 1.174734 -0.048001 0.137328 0.029 Uiso 1 1 calc R U . . .
C64 C 1.0213(2) -0.36771(18) 0.19831(7) 0.0171(5) Uani 1 1 d . . . . .
C65 C 1.2559(4) 0.3712(3) 0.40102(10) 0.0502(9) Uani 1 1 d . . . . .
H65 H 1.302550 0.307118 0.392489 0.060 Uiso 1 1 calc R U . . .
C66 C 1.2225(4) 0.5053(3) 0.45307(10) 0.0545(10) Uani 1 1 d . . . . .
H66A H 1.165816 0.481222 0.473959 0.082 Uiso 1 1 calc R U . . .
H66B H 1.163561 0.539894 0.433088 0.082 Uiso 1 1 calc R U . . .
H66C H 1.297020 0.561997 0.462925 0.082 Uiso 1 1 calc R U . . .
C67 C 1.3717(4) 0.3431(3) 0.46360(11) 0.0578(9) Uani 1 1 d . . . . .
H67A H 1.449376 0.394712 0.474711 0.087 Uiso 1 1 calc R U . . .
H67B H 1.408460 0.279030 0.449788 0.087 Uiso 1 1 calc R U . . .
H67C H 1.316626 0.313018 0.484067 0.087 Uiso 1 1 calc R U . . .
C68 C 1.1890(5) 0.5082(3) 0.56719(11) 0.0631(11) Uani 1 1 d . . . . .
H68 H 1.091082 0.511536 0.568247 0.076 Uiso 1 1 calc R U . . .
C69 C 1.4025(5) 0.4340(4) 0.59146(15) 0.0894(17) Uani 1 1 d . . . . .
H69A H 1.425879 0.358503 0.581857 0.134 Uiso 1 1 calc R U . . .
H69B H 1.441710 0.446298 0.617932 0.134 Uiso 1 1 calc R U . . .
H69C H 1.441557 0.494226 0.575495 0.134 Uiso 1 1 calc R U . . .
C70 C 1.1827(4) 0.3668(3) 0.61667(11) 0.0621(10) Uani 1 1 d . . . . .
H70A H 1.218557 0.388796 0.642876 0.093 Uiso 1 1 calc R U . . .
H70B H 1.198895 0.285943 0.611501 0.093 Uiso 1 1 calc R U . . .
H70C H 1.082334 0.377146 0.613697 0.093 Uiso 1 1 calc R U . . .
C71 C 0.4105(3) 0.5850(2) 0.11615(8) 0.0342(6) Uani 1 1 d . . . . .
H71 H 0.378790 0.629452 0.136429 0.041 Uiso 1 1 calc R U . . .
C72 C 0.3624(4) 0.4915(3) 0.05356(9) 0.0433(8) Uani 1 1 d . . . . .
H72A H 0.387814 0.540542 0.032451 0.065 Uiso 1 1 calc R U . . .
H72B H 0.283154 0.437891 0.044833 0.065 Uiso 1 1 calc R U . . .
H72C H 0.442133 0.447898 0.062053 0.065 Uiso 1 1 calc R U . . .
C73 C 0.1902(5) 0.6116(4) 0.08131(14) 0.0877(16) Uani 1 1 d . . . . .
H73A H 0.115793 0.549781 0.080624 0.132 Uiso 1 1 calc R U . . .
H73B H 0.182315 0.654244 0.057552 0.132 Uiso 1 1 calc R U . . .
H73C H 0.181379 0.663977 0.103149 0.132 Uiso 1 1 calc R U . . .
C74 C 0.3016(3) 0.9106(2) 0.25933(8) 0.0335(6) Uani 1 1 d . . . . .
H74 H 0.236410 0.860566 0.271057 0.040 Uiso 1 1 calc R U . . .
C75 C 0.3538(3) 1.0893(2) 0.22877(9) 0.0414(7) Uani 1 1 d . . . . .
H75A H 0.449211 1.064738 0.231919 0.062 Uiso 1 1 calc R U . . .
H75B H 0.351605 1.167725 0.239354 0.062 Uiso 1 1 calc R U . . .
H75C H 0.322723 1.087819 0.201496 0.062 Uiso 1 1 calc R U . . .
C76 C 0.1178(3) 1.0419(3) 0.24975(10) 0.0452(8) Uani 1 1 d . . . . .
H76A H 0.074849 1.043098 0.223560 0.068 Uiso 1 1 calc R U . . .
H76B H 0.115611 1.118055 0.262047 0.068 Uiso 1 1 calc R U . . .
H76C H 0.065906 0.984690 0.264281 0.068 Uiso 1 1 calc R U . . .
C77 C 0.2101(3) 0.4734(2) -0.05695(9) 0.0355(7) Uani 1 1 d . . . . .
H77 H 0.278021 0.438136 -0.070747 0.043 Uiso 1 1 calc R U . . .
C78 C 0.2217(4) 0.6278(3) -0.10246(10) 0.0558(9) Uani 1 1 d . . . . .
H78A H 0.298633 0.585440 -0.111202 0.084 Uiso 1 1 calc R U . . .
H78B H 0.254490 0.708259 -0.096807 0.084 Uiso 1 1 calc R U . . .
H78C H 0.145176 0.624506 -0.122552 0.084 Uiso 1 1 calc R U . . .
C79 C 0.0736(4) 0.6369(3) -0.04650(13) 0.0637(11) Uani 1 1 d . . . . .
H79A H -0.008670 0.650817 -0.063446 0.096 Uiso 1 1 calc R U . . .
H79B H 0.118241 0.710619 -0.036506 0.096 Uiso 1 1 calc R U . . .
H79C H 0.045178 0.590027 -0.025165 0.096 Uiso 1 1 calc R U . . .

loop_
_atom_site_aniso_label
_atom_site_aniso_U_11
_atom_site_aniso_U_22
_atom_site_aniso_U_33
_atom_site_aniso_U_23
_atom_site_aniso_U_13
_atom_site_aniso_U_12
Tb1 0.01162(6) 0.01529(6) 0.01654(6) -0.00145(4) 0.00086(4) 0.00151(4)
Tb2 0.01176(6) 0.01437(6) 0.01719(6) -0.00227(4) 0.00093(4) 0.00125(4)
O1 0.0181(9) 0.0197(8) 0.0290(10) -0.0038(7) -0.0001(7) -0.0009(7)
O2 0.0233(10) 0.0211(8) 0.0338(11) -0.0070(7) 0.0057(8) 0.0073(7)
O3 0.0146(9) 0.0191(8) 0.0299(10) -0.0045(7) -0.0016(7) 0.0001(6)
O4 0.0186(9) 0.0197(8) 0.0319(10) -0.0064(7) 0.0024(7) 0.0058(7)
O5 0.0214(9) 0.0220(8) 0.0247(9) -0.0062(7) 0.0060(7) 0.0031(7)
O6 0.0166(9) 0.0243(8) 0.0238(9) -0.0062(7) -0.0012(7) 0.0016(7)
O7 0.0194(9) 0.0262(9) 0.0226(9) -0.0073(7) 0.0026(7) 0.0053(7)
O8 0.0170(9) 0.0265(9) 0.0223(9) -0.0041(7) -0.0003(7) -0.0040(7)
O9 0.0165(9) 0.0268(9) 0.0284(10) 0.0060(7) 0.0018(7) 0.0035(7)
O10 0.0206(10) 0.0352(10) 0.0231(10) 0.0014(7) 0.0045(7) 0.0010(8)
O11 0.0154(9) 0.0365(10) 0.0259(10) 0.0042(7) 0.0034(7) 0.0051(7)
O12 0.0189(9) 0.0219(8) 0.0307(10) 0.0021(7) 0.0026(7) 0.0043(7)
O13 0.0582(15) 0.0318(11) 0.0408(13) 0.0074(9) -0.0110(11) 0.0077(10)
O14 0.0712(18) 0.0389(12) 0.0585(16) 0.0194(11) 0.0236(13) 0.0059(11)
O15 0.114(3) 0.0513(16) 0.093(2) 0.0319(15) 0.038(2) -0.0061(16)
O16 0.114(2) 0.0362(13) 0.0387(14) 0.0066(10) -0.0066(15) 0.0069(14)
O17 0.0176(9) 0.0216(8) 0.0229(9) 0.0019(6) -0.0019(7) 0.0008(7)
O18 0.0176(9) 0.0204(8) 0.0258(9) 0.0025(6) 0.0005(7) -0.0007(7)
O19 0.0171(9) 0.0222(8) 0.0212(9) 0.0018(6) 0.0004(7) -0.0012(7)
O20 0.0167(9) 0.0227(8) 0.0235(9) 0.0039(6) -0.0023(7) -0.0010(7)
O21 0.115(2) 0.0418(13) 0.0364(14) 0.0082(10) -0.0039(14) -0.0122(14)
O22 0.179(4) 0.0512(17) 0.062(2) 0.0063(14) -0.033(2) 0.013(2)
O23 0.0312(12) 0.0305(10) 0.0721(16) -0.0026(10) -0.0129(11) 0.0116(9)
O24 0.0376(13) 0.0714(15) 0.0295(12) 0.0012(10) -0.0005(9) 0.0063(11)
O25 0.0566(15) 0.0322(11) 0.0384(13) 0.0044(9) -0.0034(10) 0.0105(10)
N1 0.0497(17) 0.0423(14) 0.0356(15) -0.0021(11) 0.0128(12) -0.0085(12)
N2 0.0586(18) 0.0343(13) 0.0383(15) 0.0027(11) 0.0000(13) 0.0048(12)
N3 0.0258(12) 0.0274(11) 0.0269(13) 0.0034(9) 0.0058(9) 0.0068(9)
N4 0.0347(14) 0.0304(12) 0.0377(14) -0.0053(10) -0.0052(11) -0.0012(10)
N5 0.0374(15) 0.0270(12) 0.0525(16) 0.0058(10) -0.0066(12) 0.0073(10)
C1 0.0166(12) 0.0181(11) 0.0188(12) -0.0002(8) 0.0072(9) -0.0002(9)
C2 0.0155(12) 0.0173(11) 0.0187(12) -0.0009(8) 0.0033(9) 0.0006(9)
C3 0.0174(13) 0.0212(11) 0.0225(13) 0.0008(9) -0.0011(9) 0.0019(9)
C4 0.0261(14) 0.0173(11) 0.0262(14) 0.0029(9) -0.0007(10) 0.0048(10)
C5 0.0245(14) 0.0190(11) 0.0190(12) -0.0008(9) 0.0016(10) 0.0004(9)
C6 0.0231(14) 0.0239(12) 0.0209(13) -0.0016(9) -0.0020(10) 0.0027(10)
C7 0.0192(13) 0.0194(11) 0.0212(13) 0.0004(9) 0.0004(9) 0.0052(9)
C8 0.0345(16) 0.0175(12) 0.0298(15) -0.0010(10) -0.0027(11) 0.0027(10)
C9 0.0379(17) 0.0197(12) 0.0308(15) -0.0051(10) -0.0028(12) 0.0005(11)
C10 0.0344(15) 0.0246(12) 0.0207(13) -0.0068(9) 0.0031(11) 0.0024(11)
C11 0.0342(16) 0.0236(13) 0.0284(15) -0.0030(10) 0.0018(11) -0.0027(11)
C12 0.0365(16) 0.0294(13) 0.0231(14) -0.0044(10) -0.0001(11) 0.0033(11)
C13 0.0428(17) 0.0238(12) 0.0196(13) -0.0033(9) 0.0084(11) 0.0050(11)
C14 0.0393(17) 0.0294(14) 0.0309(16) -0.0010(11) 0.0111(12) -0.0055(12)
C15 0.0321(16) 0.0334(14) 0.0289(15) -0.0034(11) 0.0004(12) 0.0017(11)
C16 0.061(2) 0.0282(14) 0.0228(15) -0.0019(11) 0.0109(14) 0.0074(13)
C17 0.0155(12) 0.0172(10) 0.0136(11) 0.0002(8) 0.0026(8) 0.0000(8)
C18 0.0147(12) 0.0172(10) 0.0164(12) 0.0005(8) 0.0036(9) -0.0006(8)
C19 0.0177(13) 0.0201(11) 0.0195(12) 0.0016(9) -0.0003(9) 0.0015(9)
C20 0.0254(14) 0.0184(11) 0.0225(13) 0.0024(9) 0.0001(10) 0.0044(9)
C21 0.0255(14) 0.0167(11) 0.0219(13) -0.0014(9) 0.0008(10) -0.0006(9)
C22 0.0197(13) 0.0224(12) 0.0246(13) -0.0016(9) -0.0040(10) -0.0018(9)
C23 0.0168(12) 0.0200(11) 0.0220(13) 0.0003(9) -0.0002(9) 0.0018(9)
C24 0.0355(16) 0.0168(12) 0.0334(15) -0.0004(10) -0.0041(12) -0.0008(10)
C25 0.0321(16) 0.0170(12) 0.0379(16) -0.0076(10) -0.0046(12) -0.0006(10)
C26 0.0298(15) 0.0245(12) 0.0253(14) -0.0100(10) 0.0040(11) -0.0004(10)
C27 0.0360(17) 0.0384(15) 0.0323(16) -0.0070(12) 0.0035(13) -0.0054(12)
C28 0.0466(19) 0.0399(16) 0.0348(17) -0.0081(12) 0.0159(14) -0.0154(14)
C29 0.060(2) 0.0282(14) 0.0204(14) -0.0047(10) 0.0147(13) 0.0017(13)
C30 0.0403(17) 0.0323(14) 0.0275(15) -0.0055(11) 0.0004(12) 0.0062(12)
C31 0.0312(16) 0.0270(13) 0.0324(15) -0.0069(10) 0.0019(12) -0.0021(11)
C32 0.111(3) 0.0348(17) 0.0331(19) -0.0003(13) 0.021(2) 0.0066(19)
C33 0.0182(12) 0.0129(10) 0.0177(12) 0.0003(8) 0.0003(9) 0.0035(8)
C34 0.0169(12) 0.0162(10) 0.0165(12) -0.0002(8) -0.0002(9) 0.0041(8)
C35 0.0171(13) 0.0239(12) 0.0213(13) -0.0015(9) 0.0035(9) -0.0022(9)
C36 0.0266(14) 0.0228(12) 0.0191(13) -0.0024(9) 0.0070(10) -0.0002(10)
C37 0.0257(14) 0.0160(11) 0.0186(12) 0.0009(8) -0.0028(10) 0.0009(9)
C38 0.0201(13) 0.0205(11) 0.0211(13) 0.0005(9) 0.0002(9) -0.0033(9)
C39 0.0197(13) 0.0227(12) 0.0185(13) 0.0014(9) 0.0037(9) 0.0029(9)
C40 0.0311(15) 0.0232(12) 0.0174(13) 0.0002(9) -0.0012(10) -0.0016(10)
C41 0.0281(15) 0.0246(12) 0.0211(13) -0.0026(9) -0.0022(10) -0.0021(10)
C42 0.0247(14) 0.0182(11) 0.0230(13) -0.0007(9) -0.0024(10) 0.0009(9)
C43 0.0240(14) 0.0179(11) 0.0297(14) 0.0006(9) -0.0037(10) -0.0043(10)
C44 0.0203(13) 0.0210(12) 0.0268(14) 0.0025(9) -0.0049(10) -0.0007(9)
C45 0.0202(13) 0.0183(11) 0.0225(13) -0.0019(9) 0.0025(9) 0.0035(9)
C46 0.0229(14) 0.0252(12) 0.0272(14) 0.0019(10) -0.0016(10) -0.0056(10)
C47 0.0276(15) 0.0274(13) 0.0225(14) -0.0001(10) -0.0058(11) -0.0024(10)
C48 0.0162(12) 0.0182(11) 0.0247(13) -0.0017(9) 0.0037(9) 0.0041(9)
C49 0.0175(12) 0.0147(10) 0.0168(12) 0.0016(8) 0.0003(9) 0.0066(9)
C50 0.0164(12) 0.0141(10) 0.0177(12) 0.0012(8) -0.0016(9) 0.0042(8)
C51 0.0184(12) 0.0188(11) 0.0193(12) -0.0009(9) 0.0014(9) 0.0015(9)
C52 0.0199(13) 0.0189(11) 0.0234(13) 0.0021(9) -0.0007(10) -0.0037(9)
C53 0.0251(13) 0.0159(11) 0.0159(12) 0.0020(8) -0.0014(9) 0.0028(9)
C54 0.0278(14) 0.0217(12) 0.0156(12) 0.0002(9) 0.0049(10) 0.0016(10)
C55 0.0182(13) 0.0190(11) 0.0214(13) 0.0009(9) 0.0026(9) -0.0014(9)
C56 0.0286(14) 0.0205(11) 0.0188(13) 0.0009(9) -0.0026(10) 0.0010(10)
C57 0.0271(14) 0.0223(12) 0.0207(13) -0.0019(9) -0.0045(10) -0.0005(10)
C58 0.0269(14) 0.0167(11) 0.0212(13) -0.0023(9) 0.0000(10) 0.0024(9)
C59 0.0241(14) 0.0251(12) 0.0208(13) 0.0001(9) -0.0044(10) 0.0013(10)
C60 0.0222(14) 0.0226(12) 0.0240(13) 0.0016(9) -0.0007(10) -0.0039(10)
C61 0.0201(13) 0.0209(11) 0.0209(13) 0.0003(9) 0.0016(9) 0.0026(9)
C62 0.0232(14) 0.0219(12) 0.0235(13) -0.0002(9) -0.0051(10) -0.0008(10)
C63 0.0251(14) 0.0192(12) 0.0272(14) 0.0028(9) -0.0036(10) -0.0039(10)
C64 0.0119(12) 0.0194(11) 0.0202(12) -0.0012(8) 0.0022(9) 0.0019(9)
C65 0.074(3) 0.0382(17) 0.0377(19) -0.0039(13) 0.0158(17) -0.0120(16)
C66 0.087(3) 0.0398(18) 0.038(2) 0.0011(14) 0.0171(19) 0.0001(17)
C67 0.054(2) 0.062(2) 0.056(2) -0.0009(17) 0.0049(18) -0.0054(18)
C68 0.082(3) 0.046(2) 0.055(2) -0.0044(17) -0.024(2) -0.0037(19)
C69 0.067(3) 0.082(3) 0.131(4) 0.063(3) 0.039(3) 0.038(2)
C70 0.073(3) 0.047(2) 0.066(3) -0.0083(17) 0.021(2) -0.0101(18)
C71 0.0403(18) 0.0323(14) 0.0290(16) 0.0005(11) 0.0035(12) -0.0064(12)
C72 0.053(2) 0.0450(17) 0.0306(17) -0.0046(13) 0.0030(14) -0.0073(15)
C73 0.060(3) 0.094(3) 0.105(4) -0.047(3) -0.033(3) 0.035(2)
C74 0.0309(16) 0.0285(14) 0.0406(17) 0.0051(11) -0.0043(13) 0.0030(11)
C75 0.0368(18) 0.0370(16) 0.052(2) 0.0102(13) 0.0094(14) 0.0052(13)
C76 0.0353(18) 0.0544(19) 0.050(2) 0.0139(15) 0.0118(15) 0.0211(15)
C77 0.0396(18) 0.0292(14) 0.0362(17) -0.0049(11) -0.0113(13) 0.0073(12)
C78 0.069(3) 0.0360(17) 0.061(2) 0.0118(15) -0.0064(19) 0.0013(16)
C79 0.055(2) 0.0354(18) 0.105(3) 0.0089(18) 0.016(2) 0.0172(16)

loop_
_atom_type_symbol
_atom_type_description
_atom_type_scat_dispersion_real
_atom_type_scat_dispersion_imag
_atom_type_scat_source
C C 0.0033 0.0016 'International Tables Vol C Tables 4.2.6.8 and 6.1.1.4'
H H 0.0000 0.0000 'International Tables Vol C Tables 4.2.6.8 and 6.1.1.4'
N N 0.0061 0.0033 'International Tables Vol C Tables 4.2.6.8 and 6.1.1.4'
O O 0.0106 0.0060 'International Tables Vol C Tables 4.2.6.8 and 6.1.1.4'
Tb Tb -0.1723 4.1537 'International Tables Vol C Tables 4.2.6.8 and 6.1.1.4'

loop_
_exptl_crystal_face_index_h
_exptl_crystal_face_index_k
_exptl_crystal_face_index_l
_exptl_crystal_face_perp_dist
2 0 -1 0.0830
-2 0 1 0.1260
0 1 0 0.0685
0 -1 0 0.0685
0 0 1 0.0458
0 0 -1 0.0010

loop_
_geom_angle_atom_site_label_1
_geom_angle_atom_site_label_2
_geom_angle_atom_site_label_3
_geom_angle
_geom_angle_site_symmetry_1
_geom_angle_site_symmetry_3
_geom_angle_publ_flag
O1 Tb1 O9 82.54(6) . . ?
O1 Tb1 O10 74.84(6) . . ?
O1 Tb1 O19 81.85(5) . 1_565 ?
O1 Tb1 O20 132.18(6) . 1_565 ?
O1 Tb1 C64 107.48(6) . 1_565 ?
O4 Tb1 O1 105.38(6) . . ?
O4 Tb1 O6 79.80(6) . 1_655 ?
O4 Tb1 O9 136.33(6) . . ?
O4 Tb1 O10 72.71(6) . . ?
O4 Tb1 O19 74.80(6) . 1_565 ?
O4 Tb1 O20 78.56(6) . 1_565 ?
O4 Tb1 C64 73.98(6) . 1_565 ?
O6 Tb1 O1 149.97(6) 1_655 . ?
O6 Tb1 O9 74.42(6) 1_655 . ?
O6 Tb1 O10 78.79(6) 1_655 . ?
O6 Tb1 O19 127.39(5) 1_655 1_565 ?
O6 Tb1 O20 77.78(6) 1_655 1_565 ?
O6 Tb1 C64 102.39(6) 1_655 1_565 ?
O7 Tb1 O1 83.74(6) . . ?
O7 Tb1 O4 151.90(6) . . ?
O7 Tb1 O6 105.76(6) . 1_655 ?
O7 Tb1 O9 70.43(6) . . ?
O7 Tb1 O10 135.21(6) . . ?
O7 Tb1 O19 80.45(6) . 1_565 ?
O7 Tb1 O20 75.90(6) . 1_565 ?
O7 Tb1 C64 77.93(6) . 1_565 ?
O9 Tb1 O19 148.20(5) . 1_565 ?
O9 Tb1 O20 127.69(5) . 1_565 ?
O9 Tb1 C64 145.60(6) . 1_565 ?
O10 Tb1 O9 68.14(6) . . ?
O10 Tb1 O19 132.73(6) . 1_565 ?
O10 Tb1 O20 145.56(6) . 1_565 ?
O10 Tb1 C64 145.88(6) . 1_565 ?
O19 Tb1 C64 26.31(6) 1_565 1_565 ?
O20 Tb1 O19 52.59(5) 1_565 1_565 ?
O20 Tb1 C64 26.33(6) 1_565 1_565 ?
O2 Tb2 O3 105.79(6) . . ?
O2 Tb2 O5 148.33(6) . . ?
O2 Tb2 O8 83.81(6) . 1_455 ?
O2 Tb2 O11 71.10(6) . . ?
O2 Tb2 O12 138.40(6) . . ?
O2 Tb2 O17 78.29(6) . 1_545 ?
O2 Tb2 O18 73.26(6) . 1_545 ?
O2 Tb2 C48 74.13(6) . 1_545 ?
O3 Tb2 O8 149.17(6) . 1_455 ?
O3 Tb2 O11 74.70(6) . . ?
O3 Tb2 O12 78.71(6) . . ?
O3 Tb2 O17 129.60(6) . 1_545 ?
O3 Tb2 O18 80.23(5) . 1_545 ?
O3 Tb2 C48 105.15(6) . 1_545 ?
O5 Tb2 O3 82.46(6) . . ?
O5 Tb2 O8 104.89(6) . 1_455 ?
O5 Tb2 O11 139.72(6) . . ?
O5 Tb2 O12 72.80(6) . . ?
O5 Tb2 O17 73.35(5) . 1_545 ?
O5 Tb2 O18 78.31(6) . 1_545 ?
O5 Tb2 C48 74.20(6) . 1_545 ?
O8 Tb2 O11 81.26(6) 1_455 . ?
O8 Tb2 O12 75.21(6) 1_455 . ?
O8 Tb2 O17 80.69(6) 1_455 1_545 ?
O8 Tb2 O18 130.40(5) 1_455 1_545 ?
O8 Tb2 C48 105.67(6) 1_455 1_545 ?
O11 Tb2 O12 70.50(6) . . ?
O11 Tb2 O17 145.82(5) . 1_545 ?
O11 Tb2 O18 128.10(6) . 1_545 ?
O11 Tb2 C48 143.55(6) . 1_545 ?
O12 Tb2 O17 131.14(6) . 1_545 ?
O12 Tb2 O18 146.07(5) . 1_545 ?
O12 Tb2 C48 145.92(6) . 1_545 ?
O17 Tb2 O18 52.22(5) 1_545 1_545 ?
O17 Tb2 C48 26.07(6) 1_545 1_545 ?
O18 Tb2 C48 26.16(6) 1_545 1_545 ?
C1 O1 Tb1 128.42(14) . . ?
C1 O2 Tb2 167.66(16) . . ?
C17 O3 Tb2 131.03(14) . . ?
C17 O4 Tb1 173.97(16) . . ?
C33 O5 Tb2 177.01(15) . . ?
C33 O6 Tb1 128.84(14) . 1_455 ?
C49 O7 Tb1 164.26(15) . . ?
C49 O8 Tb2 127.55(15) . 1_655 ?
Tb1 O9 H9A 109.4 . . ?
Tb1 O9 H9B 109.2 . . ?
H9A O9 H9B 104.5 . . ?
Tb1 O10 H10A 118.6 . . ?
Tb1 O10 H10B 118.1 . . ?
H10A O10 H10B 104.5 . . ?
Tb2 O11 H11A 109.4 . . ?
Tb2 O11 H11B 109.5 . . ?
H11A O11 H11B 104.5 . . ?
Tb2 O12 H12A 109.6 . . ?
Tb2 O12 H12B 109.7 . . ?
H12A O12 H12B 104.2 . . ?
C16 O13 H13 109.5 . . ?
C32 O16 H16 109.5 . . ?
C48 O17 Tb2 94.93(14) . 1_565 ?
C48 O18 Tb2 91.91(14) . 1_565 ?
C64 O19 Tb1 92.64(13) . 1_545 ?
C64 O20 Tb1 93.90(13) . 1_545 ?
C65 N1 C66 122.3(3) . . ?
C65 N1 C67 121.3(3) . . ?
C66 N1 C67 116.4(3) . . ?
C68 N2 C69 120.8(3) . . ?
C68 N2 C70 123.0(4) . . ?
C69 N2 C70 116.1(3) . . ?
C74 N3 C75 120.3(2) . . ?
C74 N3 C76 122.1(2) . . ?
C75 N3 C76 116.5(2) . . ?
C71 N4 C72 121.6(3) . . ?
C71 N4 C73 120.8(3) . . ?
C73 N4 C72 117.6(3) . . ?
C77 N5 C78 121.4(3) . . ?
C77 N5 C79 120.1(3) . . ?
C78 N5 C79 118.5(3) . . ?
O1 C1 C2 117.62(19) . . ?
O2 C1 O1 124.0(2) . . ?
O2 C1 C2 118.3(2) . . ?
C3 C2 C1 120.6(2) . . ?
C3 C2 C7 119.1(2) . . ?
C7 C2 C1 120.3(2) . . ?
C2 C3 H3 119.8 . . ?
C4 C3 C2 120.5(2) . . ?
C4 C3 H3 119.8 . . ?
C3 C4 H4 119.4 . . ?
C3 C4 C5 121.1(2) . . ?
C5 C4 H4 119.4 . . ?
C4 C5 C8 118.4(2) . . ?
C6 C5 C4 117.9(2) . . ?
C6 C5 C8 123.7(2) . . ?
C5 C6 H6 119.4 . . ?
C7 C6 C5 121.2(2) . . ?
C7 C6 H6 119.4 . . ?
C2 C7 H7 119.9 . . ?
C6 C7 C2 120.2(2) . . ?
C6 C7 H7 119.9 . . ?
C5 C8 H8 115.2 . . ?
C9 C8 C5 129.5(2) . . ?
C9 C8 H8 115.2 . . ?
C8 C9 H9 115.7 . . ?
C8 C9 C10 128.6(2) . . ?
C10 C9 H9 115.7 . . ?
C11 C10 C9 118.9(2) . . ?
C11 C10 C15 118.6(2) . . ?
C15 C10 C9 122.6(3) . . ?
C10 C11 H11 119.5 . . ?
C12 C11 C10 120.9(3) . . ?
C12 C11 H11 119.5 . . ?
C11 C12 H12 120.0 . . ?
C11 C12 C13 120.0(3) . . ?
C13 C12 H12 120.0 . . ?
C12 C13 C14 119.1(2) . . ?
C12 C13 C16 121.1(3) . . ?
C14 C13 C16 119.7(3) . . ?
C13 C14 H14 119.7 . . ?
C15 C14 C13 120.6(3) . . ?
C15 C14 H14 119.7 . . ?
C10 C15 H15 119.7 . . ?
C14 C15 C10 120.7(3) . . ?
C14 C15 H15 119.7 . . ?
O13 C16 C13 112.9(3) . . ?
O14 C16 O13 124.1(3) . . ?
O14 C16 C13 122.9(3) . . ?
O3 C17 O4 124.4(2) . . ?
O3 C17 C18 116.73(19) . . ?
O4 C17 C18 118.8(2) . . ?
C19 C18 C17 120.1(2) . . ?
C23 C18 C17 120.31(19) . . ?
C23 C18 C19 119.6(2) . . ?
C18 C19 H19 120.0 . . ?
C20 C19 C18 120.1(2) . . ?
C20 C19 H19 120.0 . . ?
C19 C20 H20 119.5 . . ?
C19 C20 C21 121.0(2) . . ?
C21 C20 H20 119.5 . . ?
C20 C21 C22 118.4(2) . . ?
C20 C21 C24 119.6(2) . . ?
C22 C21 C24 122.0(2) . . ?
C21 C22 H22 119.7 . . ?
C23 C22 C21 120.7(2) . . ?
C23 C22 H22 119.7 . . ?
C18 C23 C22 120.1(2) . . ?
C18 C23 H23 119.9 . . ?
C22 C23 H23 119.9 . . ?
C21 C24 H24 117.0 . . ?
C25 C24 C21 126.1(2) . . ?
C25 C24 H24 117.0 . . ?
C24 C25 H25 116.8 . . ?
C24 C25 C26 126.4(2) . . ?
C26 C25 H25 116.8 . . ?
C27 C26 C25 121.5(3) . . ?
C31 C26 C25 120.2(2) . . ?
C31 C26 C27 118.3(3) . . ?
C26 C27 H27 119.6 . . ?
C28 C27 C26 120.8(3) . . ?
C28 C27 H27 119.6 . . ?
C27 C28 H28 119.7 . . ?
C27 C28 C29 120.6(3) . . ?
C29 C28 H28 119.7 . . ?
C28 C29 C32 119.2(3) . . ?
C30 C29 C28 118.9(3) . . ?
C30 C29 C32 121.8(3) . . ?
C29 C30 H30 119.7 . . ?
C29 C30 C31 120.5(3) . . ?
C31 C30 H30 119.7 . . ?
C26 C31 H31 119.6 . . ?
C30 C31 C26 120.7(3) . . ?
C30 C31 H31 119.6 . . ?
O15 C32 O16 123.8(3) . . ?
O15 C32 C29 122.9(4) . . ?
O16 C32 C29 113.2(3) . . ?
O5 C33 O6 124.3(2) . . ?
O5 C33 C34 119.0(2) . . ?
O6 C33 C34 116.68(19) . . ?
C35 C34 C33 119.3(2) . . ?
C35 C34 C39 120.2(2) . . ?
C39 C34 C33 120.6(2) . . ?
C34 C35 H35 119.9 . . ?
C34 C35 C36 120.2(2) . . ?
C36 C35 H35 119.9 . . ?
C35 C36 H36 120.0 . . ?
C35 C36 C37 120.0(2) . . ?
C37 C36 H36 120.0 . . ?
C36 C37 C40 119.6(2) . . ?
C38 C37 C36 119.2(2) . . ?
C38 C37 C40 121.1(2) . . ?
C37 C38 H38 119.5 . . ?
C39 C38 C37 120.9(2) . . ?
C39 C38 H38 119.5 . . ?
C34 C39 C38 119.4(2) . . ?
C34 C39 H39 120.3 . . ?
C38 C39 H39 120.3 . . ?
C37 C40 H40 116.3 . . ?
C41 C40 C37 127.3(2) . . ?
C41 C40 H40 116.3 . . ?
C40 C41 H41 115.5 . . ?
C40 C41 C42 129.0(2) . . ?
C42 C41 H41 115.5 . . ?
C43 C42 C41 124.0(2) . . ?
C47 C42 C41 118.0(2) . . ?
C47 C42 C43 118.0(2) . . ?
C42 C43 H43 119.6 . . ?
C44 C43 C42 120.8(2) . . ?
C44 C43 H43 119.6 . . ?
C43 C44 H44 119.6 . . ?
C43 C44 C45 120.7(2) . . ?
C45 C44 H44 119.6 . . ?
C44 C45 C48 121.5(2) . . ?
C46 C45 C44 118.4(2) . . ?
C46 C45 C48 120.1(2) . . ?
C45 C46 H46 119.6 . . ?
C47 C46 C45 120.8(2) . . ?
C47 C46 H46 119.6 . . ?
C42 C47 H47 119.3 . . ?
C46 C47 C42 121.3(2) . . ?
C46 C47 H47 119.3 . . ?
O17 C48 Tb2 59.00(12) . 1_565 ?
O17 C48 O18 120.9(2) . . ?
O17 C48 C45 119.3(2) . . ?
O18 C48 Tb2 61.93(12) . 1_565 ?
O18 C48 C45 119.8(2) . . ?
C45 C48 Tb2 178.30(17) . 1_565 ?
O7 C49 O8 124.1(2) . . ?
O7 C49 C50 118.3(2) . . ?
O8 C49 C50 117.6(2) . . ?
C51 C50 C49 120.0(2) . . ?
C55 C50 C49 120.8(2) . . ?
C55 C50 C51 119.2(2) . . ?
C50 C51 H51 120.0 . . ?
C52 C51 C50 120.1(2) . . ?
C52 C51 H51 120.0 . . ?
C51 C52 H52 119.6 . . ?
C51 C52 C53 120.8(2) . . ?
C53 C52 H52 119.6 . . ?
C52 C53 C54 118.8(2) . . ?
C52 C53 C56 120.9(2) . . ?
C54 C53 C56 120.2(2) . . ?
C53 C54 H54 119.7 . . ?
C55 C54 C53 120.7(2) . . ?
C55 C54 H54 119.7 . . ?
C50 C55 H55 119.8 . . ?
C54 C55 C50 120.4(2) . . ?
C54 C55 H55 119.8 . . ?
C53 C56 H56 116.0 . . ?
C57 C56 C53 127.9(2) . . ?
C57 C56 H56 116.0 . . ?
C56 C57 H57 115.2 . . ?
C56 C57 C58 129.7(2) . . ?
C58 C57 H57 115.2 . . ?
C59 C58 C57 118.4(2) . . ?
C59 C58 C63 118.5(2) . . ?
C63 C58 C57 123.1(2) . . ?
C58 C59 H59 119.4 . . ?
C60 C59 C58 121.3(2) . . ?
C60 C59 H59 119.4 . . ?
C59 C60 H60 119.9 . . ?
C59 C60 C61 120.2(2) . . ?
C61 C60 H60 119.9 . . ?
C60 C61 C64 120.2(2) . . ?
C62 C61 C60 118.7(2) . . ?
C62 C61 C64 121.1(2) . . ?
C61 C62 H62 119.5 . . ?
C63 C62 C61 120.9(2) . . ?
C63 C62 H62 119.5 . . ?
C58 C63 H63 119.8 . . ?
C62 C63 C58 120.4(2) . . ?
C62 C63 H63 119.8 . . ?
O19 C64 Tb1 61.06(11) . 1_545 ?
O19 C64 O20 120.7(2) . . ?
O19 C64 C61 120.1(2) . . ?
O20 C64 Tb1 59.76(11) . 1_545 ?
O20 C64 C61 119.2(2) . . ?
C61 C64 Tb1 174.95(15) . 1_545 ?
O21 C65 N1 125.5(3) . . ?
O21 C65 H65 117.3 . . ?
N1 C65 H65 117.3 . . ?
N1 C66 H66A 109.5 . . ?
N1 C66 H66B 109.5 . . ?
N1 C66 H66C 109.5 . . ?
H66A C66 H66B 109.5 . . ?
H66A C66 H66C 109.5 . . ?
H66B C66 H66C 109.5 . . ?
N1 C67 H67A 109.5 . . ?
N1 C67 H67B 109.5 . . ?
N1 C67 H67C 109.5 . . ?
H67A C67 H67B 109.5 . . ?
H67A C67 H67C 109.5 . . ?
H67B C67 H67C 109.5 . . ?
O22 C68 N2 123.7(5) . . ?
O22 C68 H68 118.1 . . ?
N2 C68 H68 118.1 . . ?
N2 C69 H69A 109.5 . . ?
N2 C69 H69B 109.5 . . ?
N2 C69 H69C 109.5 . . ?
H69A C69 H69B 109.5 . . ?
H69A C69 H69C 109.5 . . ?
H69B C69 H69C 109.5 . . ?
N2 C70 H70A 109.5 . . ?
N2 C70 H70B 109.5 . . ?
N2 C70 H70C 109.5 . . ?
H70A C70 H70B 109.5 . . ?
H70A C70 H70C 109.5 . . ?
H70B C70 H70C 109.5 . . ?
O24 C71 N4 123.8(3) . . ?
O24 C71 H71 118.1 . . ?
N4 C71 H71 118.1 . . ?
N4 C72 H72A 109.5 . . ?
N4 C72 H72B 109.5 . . ?
N4 C72 H72C 109.5 . . ?
H72A C72 H72B 109.5 . . ?
H72A C72 H72C 109.5 . . ?
H72B C72 H72C 109.5 . . ?
N4 C73 H73A 109.5 . . ?
N4 C73 H73B 109.5 . . ?
N4 C73 H73C 109.5 . . ?
H73A C73 H73B 109.5 . . ?
H73A C73 H73C 109.5 . . ?
H73B C73 H73C 109.5 . . ?
O23 C74 N3 124.5(3) . . ?
O23 C74 H74 117.8 . . ?
N3 C74 H74 117.8 . . ?
N3 C75 H75A 109.5 . . ?
N3 C75 H75B 109.5 . . ?
N3 C75 H75C 109.5 . . ?
H75A C75 H75B 109.5 . . ?
H75A C75 H75C 109.5 . . ?
H75B C75 H75C 109.5 . . ?
N3 C76 H76A 109.5 . . ?
N3 C76 H76B 109.5 . . ?
N3 C76 H76C 109.5 . . ?
H76A C76 H76B 109.5 . . ?
H76A C76 H76C 109.5 . . ?
H76B C76 H76C 109.5 . . ?
O25 C77 N5 124.3(3) . . ?
O25 C77 H77 117.8 . . ?
N5 C77 H77 117.8 . . ?
N5 C78 H78A 109.5 . . ?
N5 C78 H78B 109.5 . . ?
N5 C78 H78C 109.5 . . ?
H78A C78 H78B 109.5 . . ?
H78A C78 H78C 109.5 . . ?
H78B C78 H78C 109.5 . . ?
N5 C79 H79A 109.5 . . ?
N5 C79 H79B 109.5 . . ?
N5 C79 H79C 109.5 . . ?
H79A C79 H79B 109.5 . . ?
H79A C79 H79C 109.5 . . ?
H79B C79 H79C 109.5 . . ?

loop_
_geom_bond_atom_site_label_1
_geom_bond_atom_site_label_2
_geom_bond_distance
_geom_bond_site_symmetry_2
_geom_bond_publ_flag
Tb1 O1 2.3384(16) . ?
Tb1 O4 2.2990(15) . ?
Tb1 O6 2.3242(16) 1_655 ?
Tb1 O7 2.2818(16) . ?
Tb1 O9 2.4656(16) . ?
Tb1 O10 2.4637(17) . ?
Tb1 O19 2.5003(16) 1_565 ?
Tb1 O20 2.4716(16) 1_565 ?
Tb1 C64 2.854(2) 1_565 ?
Tb2 O2 2.2886(15) . ?
Tb2 O3 2.3158(15) . ?
Tb2 O5 2.3141(16) . ?
Tb2 O8 2.3450(16) 1_455 ?
Tb2 O11 2.4174(17) . ?
Tb2 O12 2.4284(15) . ?
Tb2 O17 2.4741(16) 1_545 ?
Tb2 O18 2.5388(16) 1_545 ?
Tb2 C48 2.876(2) 1_545 ?
O1 C1 1.263(3) . ?
O2 C1 1.253(3) . ?
O3 C17 1.254(3) . ?
O4 C17 1.258(3) . ?
O5 C33 1.254(3) . ?
O6 C33 1.260(3) . ?
O7 C49 1.255(3) . ?
O8 C49 1.263(3) . ?
O9 H9A 0.8703 . ?
O9 H9B 0.8706 . ?
O10 H10A 0.8699 . ?
O10 H10B 0.8700 . ?
O11 H11A 0.8705 . ?
O11 H11B 0.8705 . ?
O12 H12A 0.8753 . ?
O12 H12B 0.8754 . ?
O13 H13 0.8400 . ?
O13 C16 1.321(4) . ?
O14 C16 1.206(4) . ?
O15 C32 1.208(5) . ?
O16 H16 0.8400 . ?
O16 C32 1.322(5) . ?
O17 C48 1.268(3) . ?
O18 C48 1.268(3) . ?
O19 C64 1.266(3) . ?
O20 C64 1.269(3) . ?
O21 C65 1.231(4) . ?
O22 C68 1.172(5) . ?
O23 C74 1.235(3) . ?
O24 C71 1.231(4) . ?
O25 C77 1.229(4) . ?
N1 C65 1.326(4) . ?
N1 C66 1.445(4) . ?
N1 C67 1.457(4) . ?
N2 C68 1.312(5) . ?
N2 C69 1.435(5) . ?
N2 C70 1.440(4) . ?
N3 C74 1.317(3) . ?
N3 C75 1.453(4) . ?
N3 C76 1.453(3) . ?
N4 C71 1.329(4) . ?
N4 C72 1.452(4) . ?
N4 C73 1.444(4) . ?
N5 C77 1.329(3) . ?
N5 C78 1.460(4) . ?
N5 C79 1.463(4) . ?
C1 C2 1.501(3) . ?
C2 C3 1.389(3) . ?
C2 C7 1.396(3) . ?
C3 H3 0.9500 . ?
C3 C4 1.387(3) . ?
C4 H4 0.9500 . ?
C4 C5 1.398(3) . ?
C5 C6 1.397(3) . ?
C5 C8 1.481(3) . ?
C6 H6 0.9500 . ?
C6 C7 1.387(3) . ?
C7 H7 0.9500 . ?
C8 H8 0.9500 . ?
C8 C9 1.330(4) . ?
C9 H9 0.9500 . ?
C9 C10 1.486(4) . ?
C10 C11 1.392(4) . ?
C10 C15 1.393(4) . ?
C11 H11 0.9500 . ?
C11 C12 1.388(4) . ?
C12 H12 0.9500 . ?
C12 C13 1.392(4) . ?
C13 C14 1.393(4) . ?
C13 C16 1.500(4) . ?
C14 H14 0.9500 . ?
C14 C15 1.378(4) . ?
C15 H15 0.9500 . ?
C17 C18 1.508(3) . ?
C18 C19 1.395(3) . ?
C18 C23 1.393(3) . ?
C19 H19 0.9500 . ?
C19 C20 1.390(3) . ?
C20 H20 0.9500 . ?
C20 C21 1.395(3) . ?
C21 C22 1.403(3) . ?
C21 C24 1.481(3) . ?
C22 H22 0.9500 . ?
C22 C23 1.393(3) . ?
C23 H23 0.9500 . ?
C24 H24 0.9500 . ?
C24 C25 1.334(4) . ?
C25 H25 0.9500 . ?
C25 C26 1.478(4) . ?
C26 C27 1.395(4) . ?
C26 C31 1.393(4) . ?
C27 H27 0.9500 . ?
C27 C28 1.380(4) . ?
C28 H28 0.9500 . ?
C28 C29 1.392(5) . ?
C29 C30 1.386(4) . ?
C29 C32 1.491(4) . ?
C30 H30 0.9500 . ?
C30 C31 1.387(4) . ?
C31 H31 0.9500 . ?
C33 C34 1.505(3) . ?
C34 C35 1.388(3) . ?
C34 C39 1.390(3) . ?
C35 H35 0.9500 . ?
C35 C36 1.392(3) . ?
C36 H36 0.9500 . ?
C36 C37 1.394(3) . ?
C37 C38 1.392(3) . ?
C37 C40 1.488(3) . ?
C38 H38 0.9500 . ?
C38 C39 1.390(3) . ?
C39 H39 0.9500 . ?
C40 H40 0.9500 . ?
C40 C41 1.331(3) . ?
C41 H41 0.9500 . ?
C41 C42 1.478(3) . ?
C42 C43 1.402(3) . ?
C42 C47 1.390(3) . ?
C43 H43 0.9500 . ?
C43 C44 1.390(3) . ?
C44 H44 0.9500 . ?
C44 C45 1.394(3) . ?
C45 C46 1.393(3) . ?
C45 C48 1.497(3) . ?
C46 H46 0.9500 . ?
C46 C47 1.383(3) . ?
C47 H47 0.9500 . ?
C49 C50 1.504(3) . ?
C50 C51 1.399(3) . ?
C50 C55 1.393(3) . ?
C51 H51 0.9500 . ?
C51 C52 1.389(3) . ?
C52 H52 0.9500 . ?
C52 C53 1.392(3) . ?
C53 C54 1.398(3) . ?
C53 C56 1.487(3) . ?
C54 H54 0.9500 . ?
C54 C55 1.385(3) . ?
C55 H55 0.9500 . ?
C56 H56 0.9500 . ?
C56 C57 1.337(3) . ?
C57 H57 0.9500 . ?
C57 C58 1.482(3) . ?
C58 C59 1.390(3) . ?
C58 C63 1.397(3) . ?
C59 H59 0.9500 . ?
C59 C60 1.386(3) . ?
C60 H60 0.9500 . ?
C60 C61 1.397(3) . ?
C61 C62 1.391(3) . ?
C61 C64 1.501(3) . ?
C62 H62 0.9500 . ?
C62 C63 1.389(3) . ?
C63 H63 0.9500 . ?
C65 H65 0.9500 . ?
C66 H66A 0.9800 . ?
C66 H66B 0.9800 . ?
C66 H66C 0.9800 . ?
C67 H67A 0.9800 . ?
C67 H67B 0.9800 . ?
C67 H67C 0.9800 . ?
C68 H68 0.9500 . ?
C69 H69A 0.9800 . ?
C69 H69B 0.9800 . ?
C69 H69C 0.9800 . ?
C70 H70A 0.9800 . ?
C70 H70B 0.9800 . ?
C70 H70C 0.9800 . ?
C71 H71 0.9500 . ?
C72 H72A 0.9800 . ?
C72 H72B 0.9800 . ?
C72 H72C 0.9800 . ?
C73 H73A 0.9800 . ?
C73 H73B 0.9800 . ?
C73 H73C 0.9800 . ?
C74 H74 0.9500 . ?
C75 H75A 0.9800 . ?
C75 H75B 0.9800 . ?
C75 H75C 0.9800 . ?
C76 H76A 0.9800 . ?
C76 H76B 0.9800 . ?
C76 H76C 0.9800 . ?
C77 H77 0.9500 . ?
C78 H78A 0.9800 . ?
C78 H78B 0.9800 . ?
C78 H78C 0.9800 . ?
C79 H79A 0.9800 . ?
C79 H79B 0.9800 . ?
C79 H79C 0.9800 . ?

loop_
_geom_torsion_atom_site_label_1
_geom_torsion_atom_site_label_2
_geom_torsion_atom_site_label_3
_geom_torsion_atom_site_label_4
_geom_torsion
_geom_torsion_site_symmetry_1
_geom_torsion_site_symmetry_2
_geom_torsion_site_symmetry_3
_geom_torsion_site_symmetry_4
_geom_torsion_publ_flag
Tb1 O1 C1 O2 -20.1(3) . . . . ?
Tb1 O1 C1 C2 158.10(15) . . . . ?
Tb1 O6 C33 O5 -5.7(3) 1_455 . . . ?
Tb1 O6 C33 C34 174.25(13) 1_455 . . . ?
Tb1 O7 C49 O8 91.8(6) . . . . ?
Tb1 O7 C49 C50 -89.8(6) . . . . ?
Tb1 O19 C64 O20 4.6(2) 1_545 . . . ?
Tb1 O19 C64 C61 -174.35(18) 1_545 . . . ?
Tb1 O20 C64 O19 -4.7(2) 1_545 . . . ?
Tb1 O20 C64 C61 174.30(17) 1_545 . . . ?
Tb2 O2 C1 O1 -76.4(8) . . . . ?
Tb2 O2 C1 C2 105.4(7) . . . . ?
Tb2 O3 C17 O4 4.6(3) . . . . ?
Tb2 O3 C17 C18 -172.92(14) . . . . ?
Tb2 O8 C49 O7 13.1(3) 1_655 . . . ?
Tb2 O8 C49 C50 -165.35(13) 1_655 . . . ?
Tb2 O17 C48 O18 0.0(2) 1_565 . . . ?
Tb2 O17 C48 C45 -179.96(17) 1_565 . . . ?
Tb2 O18 C48 O17 0.0(2) 1_565 . . . ?
Tb2 O18 C48 C45 179.96(18) 1_565 . . . ?
O1 C1 C2 C3 24.7(3) . . . . ?
O1 C1 C2 C7 -155.1(2) . . . . ?
O2 C1 C2 C3 -157.0(2) . . . . ?
O2 C1 C2 C7 23.2(3) . . . . ?
O3 C17 C18 C19 -17.8(3) . . . . ?
O3 C17 C18 C23 159.5(2) . . . . ?
O4 C17 C18 C19 164.5(2) . . . . ?
O4 C17 C18 C23 -18.2(3) . . . . ?
O5 C33 C34 C35 -155.6(2) . . . . ?
O5 C33 C34 C39 24.6(3) . . . . ?
O6 C33 C34 C35 24.5(3) . . . . ?
O6 C33 C34 C39 -155.3(2) . . . . ?
O7 C49 C50 C51 -11.0(3) . . . . ?
O7 C49 C50 C55 170.4(2) . . . . ?
O8 C49 C50 C51 167.6(2) . . . . ?
O8 C49 C50 C55 -11.1(3) . . . . ?
C1 C2 C3 C4 -178.4(2) . . . . ?
C1 C2 C7 C6 177.2(2) . . . . ?
C2 C3 C4 C5 1.5(4) . . . . ?
C3 C2 C7 C6 -2.6(4) . . . . ?
C3 C4 C5 C6 -3.2(4) . . . . ?
C3 C4 C5 C8 179.1(2) . . . . ?
C4 C5 C6 C7 2.1(4) . . . . ?
C4 C5 C8 C9 -154.0(3) . . . . ?
C5 C6 C7 C2 0.8(4) . . . . ?
C5 C8 C9 C10 1.4(5) . . . . ?
C6 C5 C8 C9 28.5(5) . . . . ?
C7 C2 C3 C4 1.4(4) . . . . ?
C8 C5 C6 C7 179.6(2) . . . . ?
C8 C9 C10 C11 -131.3(3) . . . . ?
C8 C9 C10 C15 49.8(4) . . . . ?
C9 C10 C11 C12 176.5(2) . . . . ?
C9 C10 C15 C14 -177.6(2) . . . . ?
C10 C11 C12 C13 1.9(4) . . . . ?
C11 C10 C15 C14 3.5(4) . . . . ?
C11 C12 C13 C14 1.8(4) . . . . ?
C11 C12 C13 C16 -174.3(2) . . . . ?
C12 C13 C14 C15 -2.8(4) . . . . ?
C12 C13 C16 O13 15.9(4) . . . . ?
C12 C13 C16 O14 -166.8(3) . . . . ?
C13 C14 C15 C10 0.2(4) . . . . ?
C14 C13 C16 O13 -160.1(2) . . . . ?
C14 C13 C16 O14 17.1(4) . . . . ?
C15 C10 C11 C12 -4.5(4) . . . . ?
C16 C13 C14 C15 173.3(2) . . . . ?
C17 C18 C19 C20 176.7(2) . . . . ?
C17 C18 C23 C22 -174.4(2) . . . . ?
C18 C19 C20 C21 -2.9(4) . . . . ?
C19 C18 C23 C22 3.0(3) . . . . ?
C19 C20 C21 C22 4.0(4) . . . . ?
C19 C20 C21 C24 -177.8(2) . . . . ?
C20 C21 C22 C23 -1.6(4) . . . . ?
C20 C21 C24 C25 133.8(3) . . . . ?
C21 C22 C23 C18 -1.8(4) . . . . ?
C21 C24 C25 C26 -2.7(5) . . . . ?
C22 C21 C24 C25 -48.0(4) . . . . ?
C23 C18 C19 C20 -0.7(3) . . . . ?
C24 C21 C22 C23 -179.8(2) . . . . ?
C24 C25 C26 C27 -48.3(4) . . . . ?
C24 C25 C26 C31 132.0(3) . . . . ?
C25 C26 C27 C28 177.3(3) . . . . ?
C25 C26 C31 C30 -175.7(2) . . . . ?
C26 C27 C28 C29 -1.0(4) . . . . ?
C27 C26 C31 C30 4.6(4) . . . . ?
C27 C28 C29 C30 3.4(4) . . . . ?
C27 C28 C29 C32 -174.4(3) . . . . ?
C28 C29 C30 C31 -1.8(4) . . . . ?
C28 C29 C32 O15 -11.5(5) . . . . ?
C28 C29 C32 O16 166.6(3) . . . . ?
C29 C30 C31 C26 -2.2(4) . . . . ?
C30 C29 C32 O15 170.8(3) . . . . ?
C30 C29 C32 O16 -11.2(4) . . . . ?
C31 C26 C27 C28 -3.0(4) . . . . ?
C32 C29 C30 C31 175.9(3) . . . . ?
C33 C34 C35 C36 179.3(2) . . . . ?
C33 C34 C39 C38 178.3(2) . . . . ?
C34 C35 C36 C37 3.2(4) . . . . ?
C35 C34 C39 C38 -1.5(3) . . . . ?
C35 C36 C37 C38 -2.9(3) . . . . ?
C35 C36 C37 C40 178.5(2) . . . . ?
C36 C37 C38 C39 0.5(3) . . . . ?
C36 C37 C40 C41 -133.3(3) . . . . ?
C37 C38 C39 C34 1.7(3) . . . . ?
C37 C40 C41 C42 5.3(5) . . . . ?
C38 C37 C40 C41 48.2(4) . . . . ?
C39 C34 C35 C36 -0.9(3) . . . . ?
C40 C37 C38 C39 179.0(2) . . . . ?
C40 C41 C42 C43 31.7(4) . . . . ?
C40 C41 C42 C47 -151.2(3) . . . . ?
C41 C42 C43 C44 177.0(2) . . . . ?
C41 C42 C47 C46 -177.0(2) . . . . ?
C42 C43 C44 C45 -0.4(4) . . . . ?
C43 C42 C47 C46 0.2(4) . . . . ?
C43 C44 C45 C46 0.6(4) . . . . ?
C43 C44 C45 C48 -177.0(2) . . . . ?
C44 C45 C46 C47 -0.5(4) . . . . ?
C44 C45 C48 O17 -1.3(3) . . . . ?
C44 C45 C48 O18 178.7(2) . . . . ?
C45 C46 C47 C42 0.1(4) . . . . ?
C46 C45 C48 O17 -178.9(2) . . . . ?
C46 C45 C48 O18 1.1(3) . . . . ?
C47 C42 C43 C44 -0.1(4) . . . . ?
C48 C45 C46 C47 177.2(2) . . . . ?
C49 C50 C51 C52 -176.3(2) . . . . ?
C49 C50 C55 C54 178.5(2) . . . . ?
C50 C51 C52 C53 -2.2(3) . . . . ?
C51 C50 C55 C54 -0.2(3) . . . . ?
C51 C52 C53 C54 -0.2(3) . . . . ?
C51 C52 C53 C56 -176.1(2) . . . . ?
C52 C53 C54 C55 2.5(3) . . . . ?
C52 C53 C56 C57 -52.4(4) . . . . ?
C53 C54 C55 C50 -2.3(3) . . . . ?
C53 C56 C57 C58 -7.2(5) . . . . ?
C54 C53 C56 C57 131.8(3) . . . . ?
C55 C50 C51 C52 2.4(3) . . . . ?
C56 C53 C54 C55 178.4(2) . . . . ?
C56 C57 C58 C59 153.5(3) . . . . ?
C56 C57 C58 C63 -29.6(4) . . . . ?
C57 C58 C59 C60 177.6(2) . . . . ?
C57 C58 C63 C62 -177.4(2) . . . . ?
C58 C59 C60 C61 0.0(4) . . . . ?
C59 C58 C63 C62 -0.5(4) . . . . ?
C59 C60 C61 C62 -0.5(4) . . . . ?
C59 C60 C61 C64 -179.1(2) . . . . ?
C60 C61 C62 C63 0.5(4) . . . . ?
C60 C61 C64 O19 1.4(3) . . . . ?
C60 C61 C64 O20 -177.6(2) . . . . ?
C61 C62 C63 C58 0.0(4) . . . . ?
C62 C61 C64 O19 -177.2(2) . . . . ?
C62 C61 C64 O20 3.8(3) . . . . ?
C63 C58 C59 C60 0.5(4) . . . . ?
C64 C61 C62 C63 179.1(2) . . . . ?
C66 N1 C65 O21 -2.2(5) . . . . ?
C67 N1 C65 O21 174.7(3) . . . . ?
C69 N2 C68 O22 3.6(6) . . . . ?
C70 N2 C68 O22 179.9(4) . . . . ?
C72 N4 C71 O24 2.5(4) . . . . ?
C73 N4 C71 O24 -175.6(3) . . . . ?
C75 N3 C74 O23 3.6(4) . . . . ?
C76 N3 C74 O23 171.3(3) . . . . ?
C78 N5 C77 O25 -173.6(3) . . . . ?
C79 N5 C77 O25 3.1(5) . . . . ?

loop_
_exptl_oxdiff_crystal_face_indexfrac_h
_exptl_oxdiff_crystal_face_indexfrac_k
_exptl_oxdiff_crystal_face_indexfrac_l
_exptl_oxdiff_crystal_face_x
_exptl_oxdiff_crystal_face_y
_exptl_oxdiff_crystal_face_z
1.9998 0.0019 -0.9959 0.0950 0.1109 0.0238
-1.9998 -0.0019 0.9959 -0.0950 -0.1109 -0.0238
-0.0009 0.9998 0.0054 -0.0024 -0.0058 0.0607
0.0009 -0.9998 -0.0054 0.0024 0.0058 -0.0607
-0.0002 -0.0005 0.9990 0.0145 -0.0141 -0.0002
0.0002 0.0005 -0.9990 -0.0145 0.0141 0.0002
